data_1538516
loop_
_publ_author_name
'Rastsvetaeva, R.K.'
'Barinova, A.V.'
'Chukanov, N.V.'
'Pietraszko, A.'

_publ_section_title
;
 The crystal structure of a magnesian-rich triclinic analog of
 greifensteinite
;
_journal_name_full 'Doklady Akad. Nauk'
_journal_page_first 492
_journal_page_last 497
_journal_volume 398
_journal_year 2004
_chemical_formula_sum 'Al0.1 Be4 Ca2 Fe2.5 H15.4 Mg2.2 Mn0.2 O34 P6'
_chemical_name_systematic
;
(Fe2.5 Mg2.2 Mn0.2 Al0.1) Ca2 Be4 (P O4)6 (O H)4.6 (H2 O)5.4
;
_space_group_IT_number 2
_symmetry_space_group_name_Hall '-P 1'
_symmetry_space_group_name_H-M 'P -1'
_cell_angle_alpha 73.53
_cell_angle_beta 85.6
_cell_angle_gamma 86.93
_cell_formula_units_Z 1
_cell_length_a 6.668
_cell_length_b 9.879
_cell_length_c 9.883
_cell_volume 622.127
_citation_journal_id_ASTM DAKNEQ
_cod_data_source_file Rastsvetaeva_DAKNEQ_2004_585.cif
_cod_data_source_block H15.4Al0.1Be4Ca2Fe2.5Mg2.2Mn0.2O34P6
_cod_original_cell_volume 622.1274
_cod_original_formula_sum 'H15.4 Al0.1 Be4 Ca2 Fe2.5 Mg2.2 Mn0.2 O34 P6'
_cod_database_code 1538516

loop_
_symmetry_equiv_pos_as_xyz
x,y,z
-x,-y,-z

loop_
_atom_site_label
_atom_site_type_symbol
_atom_site_fract_x
_atom_site_fract_y
_atom_site_fract_z
_atom_site_occupancy
_atom_site_U_iso_or_equiv
O9 O-2 0.1737 0.0037 0.6309 1 0.0
O6 O-2 0.4214 0.1622 0.7539 1 0.0
Fe1 Fe+2 0 0 0 0.5 0.0
Ca1 Ca+2 0.7457 0.2605 0.7382 1 0.0
O8 O-2 0.5059 0.8541 0.8596 1 0.0
Be1 Be+2 0.698 0.513 0.153 1 0.0
P1 P+5 0.2469 0.2703 0.7252 1 0.0
O14 O-2 0.9349 0.4636 0.137 1 0.0
H4 H+1 0.767 0.4 0.51 1 0.0
O7 O-2 0.0697 0.23 0.8409 1 0.0
H3 H+1 0.799 0.289 0.454 1 0.0
P2 P+5 0.48 0.6962 0.9304 1 0.0
O17 O-2 0.274 0.6714 0.5153 1 0.0
O11 O-2 0.9383 0.8173 0.6263 1 0.0
O10 O-2 0.1573 0.2814 0.5848 1 0.0
Be2 Be+2 0.808 0.8436 0.494 1 0.0
Mg1 Mg+2 0.5 0 0 0.2 0.0
O1 O-2 0.2012 0.9602 0.3264 1 0.0
O15 O-2 0.7204 0.0408 0.9571 1 0.0
Mg2 Mg+2 0.4925 0.9934 0.6636 0.55 0.0
O3 O-2 0.4487 0.6199 0.8173 1 0.0
Fe2 Fe+2 0.4925 0.9934 0.6636 0.2 0.0
H2 H+1 -0.315 0.546 -0.276 1 0.0
Fe3 Fe+3 0.4925 0.9934 0.6636 0.25 0.0
O12 O-2 -0.0004 0.1357 0.1418 1 0.0
O16 O-2 0.2189 0.4887 0.3268 1 0.0
O13 O-2 0.5613 0.863 0.5379 1 0.0
H1 H+1 -0.194 0.573 -0.415 1 0.0
Fe4 Fe+2 -0.0021 0.6674 0.9904 0.55 0.0
O4 O-2 0.3259 0.3657 0.9937 1 0.0
Mg3 Mg+2 -0.0021 0.6674 0.9904 0.45 0.0
Al1 Al+3 0 0 0 0.1 0.0
O5 O-2 0.6671 0.5873 0.281 1 0.0
O2 O-2 0.7 0.3267 0.9591 1 0.0
P3 P+5 -0.0245 0.9322 0.6973 1 0.0
Mn1 Mn+2 0 0 0 0.2 0.0
